data_2105165
loop_
_publ_author_name
'Tutughamiarso, Maya'
'Wagner, Guido'
'Egert, Ernst'

_publ_section_title
;
 Cocrystals of 5-fluorocytosine. I. Coformers with fixed hydrogen-bonding
 sites
;
_journal_issue 4
_journal_name_full 'Acta Crystallographica Section B'
_journal_page_first 431
_journal_page_last 443
_journal_paper_doi 10.1107/S010876811202561X
_journal_volume 68
_journal_year 2012
_chemical_formula_moiety 'C4 H4 F N3 O, C8 H11 N5 O3'
_chemical_formula_sum 'C12 H15 F N8 O4'
_chemical_formula_weight 354.32
_chemical_name_systematic ?
_space_group_IT_number 14
_symmetry_cell_setting monoclinic
_symmetry_space_group_name_Hall '-P 2ybc'
_symmetry_space_group_name_H-M 'P 1 21/c 1'
_atom_sites_solution_hydrogens geom
_atom_sites_solution_primary direct
_atom_sites_solution_secondary difmap
_audit_creation_method SHELXL-97
_cell_angle_alpha 90.00
_cell_angle_beta 98.155(6)
_cell_angle_gamma 90.00
_cell_formula_units_Z 4
_cell_length_a 7.0859(5)
_cell_length_b 9.0414(5)
_cell_length_c 22.8754(16)
_cell_measurement_reflns_used 9824
_cell_measurement_temperature 173(2)
_cell_measurement_theta_max 26.04
_cell_measurement_theta_min 3.6
_cell_volume 1450.73(17)
_computing_cell_refinement 'X-Area (Stoe & Cie, 2001)'
_computing_data_collection 'X-Area (Stoe & Cie, 2001)'
_computing_data_reduction 'X-Area (Stoe & Cie, 2001)'
_computing_molecular_graphics 'Mercury (Macrae et al., 2008) and XP (Sheldrick, 2008);'
_computing_structure_refinement 'SHELXL97 (Sheldrick, 2008)'
_computing_structure_solution 'SHELXS97 (Sheldrick, 2008)'
_diffrn_ambient_temperature 173(2)
_diffrn_measured_fraction_theta_full 0.998
_diffrn_measured_fraction_theta_max 0.989
_diffrn_measurement_device_type 'STOE IPDS II two-circle-diffractometer'
_diffrn_measurement_method \w
_diffrn_radiation_monochromator graphite
_diffrn_radiation_source 'fine-focus sealed tube'
_diffrn_radiation_type MoK\a
_diffrn_radiation_wavelength 0.71073
_diffrn_reflns_av_R_equivalents 0.0733
_diffrn_reflns_av_sigmaI/netI 0.0472
_diffrn_reflns_limit_h_max 8
_diffrn_reflns_limit_h_min -8
_diffrn_reflns_limit_k_max 10
_diffrn_reflns_limit_k_min -11
_diffrn_reflns_limit_l_max 27
_diffrn_reflns_limit_l_min -23
_diffrn_reflns_number 11519
_diffrn_reflns_theta_full 25.00
_diffrn_reflns_theta_max 25.68
_diffrn_reflns_theta_min 3.52
_diffrn_standards_number 0
_exptl_absorpt_coefficient_mu 0.134
_exptl_absorpt_correction_type none
_exptl_crystal_colour colourless
_exptl_crystal_density_diffrn 1.622
_exptl_crystal_density_method 'not measured'
_exptl_crystal_description block
_exptl_crystal_F_000 736
_exptl_crystal_size_max 0.60
_exptl_crystal_size_mid 0.60
_exptl_crystal_size_min 0.40
_refine_diff_density_max 0.341
_refine_diff_density_min -0.330
_refine_ls_extinction_coef 0.020(3)
_refine_ls_extinction_expression Fc^*^=kFc[1+0.001xFc^2^\l^3^/sin(2\q)]^-1/4^
_refine_ls_extinction_method SHELXL
_refine_ls_goodness_of_fit_ref 0.950
_refine_ls_hydrogen_treatment mixed
_refine_ls_matrix_type full
_refine_ls_number_parameters 252
_refine_ls_number_reflns 2718
_refine_ls_number_restraints 2
_refine_ls_restrained_S_all 0.950
_refine_ls_R_factor_all 0.0484
_refine_ls_R_factor_gt 0.0391
_refine_ls_shift/su_max 0.000
_refine_ls_shift/su_mean 0.000
_refine_ls_structure_factor_coef Fsqd
_refine_ls_weighting_details 'calc w=1/[\s^2^(Fo^2^)+(0.0688P)^2^+0.0000P] where P=(Fo^2^+2Fc^2^)/3'
_refine_ls_weighting_scheme calc
_refine_ls_wR_factor_gt 0.0950
_refine_ls_wR_factor_ref 0.0983
_reflns_number_gt 2202
_reflns_number_total 2718
_reflns_threshold_expression I>2\s(I)
_cod_data_source_file gp5052.cif
_cod_data_source_block VII
_cod_depositor_comments
;
The following automatic conversions were performed:

'_symmetry_cell_setting' value 'Monoclinic' changed to 'monoclinic'
according to /home/saulius/struct/CIF-dictionaries/cif_core.dic
dictionary named 'cif_core.dic' version 2.4.2 from 2011-04-26.

Automatic conversion script
Id: cif_fix_values 1891 2012-01-12 08:04:46Z andrius 
;
_cod_original_cell_volume 1450.73(16)
_cod_original_sg_symbol_H-M 'P 21/c'
_cod_database_code 2105165

loop_
_symmetry_equiv_pos_as_xyz
'x, y, z'
'-x, y+1/2, -z+1/2'
'-x, -y, -z'
'x, -y-1/2, z-1/2'

loop_
_atom_site_type_symbol
_atom_site_label
_atom_site_fract_x
_atom_site_fract_y
_atom_site_fract_z
_atom_site_U_iso_or_equiv
_atom_site_adp_type
_atom_site_calc_flag
_atom_site_refinement_flags
_atom_site_occupancy
_atom_site_symmetry_multiplicity
N N1 0.31615(16) 0.63847(13) 0.46492(6) 0.0191(3) Uani d D 1 1
H H1 0.282(2) 0.5820(19) 0.4938(8) 0.028(5) Uiso d D 1 1
C C2 0.38770(19) 0.77873(16) 0.47575(6) 0.0193(3) Uani d . 1 1
N N21 0.4025(2) 0.82458(17) 0.53167(6) 0.0271(3) Uani d . 1 1
H H21A 0.375(3) 0.764(2) 0.5596(9) 0.033(5) Uiso d . 1 1
H H21B 0.447(3) 0.913(2) 0.5402(10) 0.039(5) Uiso d . 1 1
N N3 0.43674(16) 0.86735(13) 0.43384(5) 0.0192(3) Uani d . 1 1
C C4 0.40557(18) 0.80386(16) 0.37951(6) 0.0178(3) Uani d . 1 1
C C5 0.33311(19) 0.66518(16) 0.36467(6) 0.0186(3) Uani d . 1 1
C C6 0.28091(19) 0.57301(15) 0.40952(7) 0.0189(3) Uani d . 1 1
O O61 0.20669(15) 0.44856(11) 0.40312(5) 0.0262(3) Uani d . 1 1
N N7 0.31657(17) 0.64076(14) 0.30431(5) 0.0223(3) Uani d . 1 1
C C8 0.3794(2) 0.76291(16) 0.28366(7) 0.0216(3) Uani d . 1 1
H H8 0.3851 0.7790 0.2429 0.026 Uiso calc R 1 1
N N9 0.43674(16) 0.86634(13) 0.32676(5) 0.0185(3) Uani d . 1 1
C C91 0.49976(19) 1.01439(16) 0.31408(7) 0.0204(3) Uani d . 1 1
H H91A 0.5635 1.0605 0.3509 0.025 Uiso calc R 1 1
H H91B 0.5934 1.0085 0.2859 0.025 Uiso calc R 1 1
O O92 0.34457(14) 1.10231(11) 0.28994(4) 0.0217(3) Uani d . 1 1
C C93 0.2348(2) 1.15385(18) 0.33420(7) 0.0275(4) Uani d . 1 1
H H93A 0.3109 1.2250 0.3607 0.033 Uiso calc R 1 1
H H93B 0.2010 1.0695 0.3583 0.033 Uiso calc R 1 1
C C94 0.0568(2) 1.22747(19) 0.30455(8) 0.0319(4) Uani d . 1 1
H H94A -0.0162 1.1556 0.2776 0.038 Uiso calc R 1 1
H H94B -0.0232 1.2551 0.3350 0.038 Uiso calc R 1 1
O O95 0.09130(19) 1.35572(13) 0.27195(6) 0.0375(3) Uani d . 1 1
H H95 0.1521 1.4178 0.2946 0.045 Uiso calc R 1 1
N N1' 0.20902(18) 0.40773(16) 0.65852(6) 0.0267(3) Uani d . 1 1
H H1' 0.232(3) 0.437(2) 0.6954(11) 0.044(6) Uiso d . 1 1
C C2' 0.2483(2) 0.49881(18) 0.61312(7) 0.0237(3) Uani d . 1 1
O O21' 0.31230(16) 0.62467(13) 0.62475(5) 0.0300(3) Uani d . 1 1
N N3' 0.21615(17) 0.44579(14) 0.55692(6) 0.0231(3) Uani d . 1 1
C C4' 0.14772(19) 0.30924(18) 0.54615(7) 0.0235(3) Uani d . 1 1
N N41' 0.1136(2) 0.25984(17) 0.49089(6) 0.0293(3) Uani d D 1 1
H H41A 0.138(3) 0.319(2) 0.4610(9) 0.050(6) Uiso d D 1 1
H H41B 0.068(3) 0.169(3) 0.4817(10) 0.049(6) Uiso d . 1 1
C C5' 0.1111(2) 0.21774(18) 0.59389(8) 0.0258(4) Uani d . 1 1
F F51' 0.04437(15) 0.07822(11) 0.58108(5) 0.0387(3) Uani d . 1 1
C C6' 0.1412(2) 0.26770(18) 0.64919(7) 0.0268(4) Uani d . 1 1
H H6' 0.1161 0.2073 0.6812 0.032 Uiso calc R 1 1

loop_
_atom_site_aniso_label
_atom_site_aniso_U_11
_atom_site_aniso_U_22
_atom_site_aniso_U_33
_atom_site_aniso_U_12
_atom_site_aniso_U_13
_atom_site_aniso_U_23
N1 0.0229(6) 0.0170(6) 0.0182(6) -0.0025(5) 0.0052(5) 0.0004(5)
C2 0.0197(6) 0.0177(7) 0.0207(8) -0.0008(5) 0.0033(5) -0.0028(6)
N21 0.0425(8) 0.0232(7) 0.0165(7) -0.0116(6) 0.0072(6) -0.0029(6)
N3 0.0237(6) 0.0170(6) 0.0171(6) -0.0015(5) 0.0030(5) -0.0009(5)
C4 0.0163(6) 0.0188(7) 0.0185(7) 0.0026(5) 0.0034(5) -0.0001(6)
C5 0.0190(6) 0.0174(7) 0.0195(8) 0.0020(5) 0.0026(5) -0.0023(6)
C6 0.0186(6) 0.0160(7) 0.0220(7) 0.0020(5) 0.0023(5) -0.0028(6)
O61 0.0361(6) 0.0173(6) 0.0258(6) -0.0060(4) 0.0066(4) -0.0036(4)
N7 0.0277(6) 0.0205(7) 0.0189(7) 0.0022(5) 0.0037(5) -0.0026(5)
C8 0.0272(7) 0.0221(8) 0.0157(7) 0.0046(6) 0.0042(6) -0.0015(6)
N9 0.0227(6) 0.0168(6) 0.0167(6) 0.0016(5) 0.0050(5) 0.0008(5)
C91 0.0217(7) 0.0193(7) 0.0211(7) 0.0004(5) 0.0059(5) 0.0034(6)
O92 0.0275(5) 0.0205(6) 0.0178(5) 0.0051(4) 0.0051(4) 0.0010(4)
C93 0.0326(8) 0.0306(9) 0.0201(8) 0.0088(7) 0.0072(6) -0.0048(7)
C94 0.0302(8) 0.0326(9) 0.0319(9) 0.0067(7) 0.0016(7) -0.0087(7)
O95 0.0519(7) 0.0231(6) 0.0332(7) 0.0078(5) -0.0090(5) -0.0104(5)
N1' 0.0263(6) 0.0326(8) 0.0215(7) 0.0006(5) 0.0048(5) 0.0045(6)
C2' 0.0208(7) 0.0277(8) 0.0233(8) 0.0029(6) 0.0052(6) 0.0038(6)
O21' 0.0367(6) 0.0290(6) 0.0252(6) -0.0039(5) 0.0072(5) -0.0012(5)
N3' 0.0239(6) 0.0246(7) 0.0215(7) 0.0022(5) 0.0054(5) 0.0027(5)
C4' 0.0184(7) 0.0257(8) 0.0268(8) 0.0036(6) 0.0051(6) 0.0032(6)
N41' 0.0373(7) 0.0251(8) 0.0261(8) -0.0046(6) 0.0066(6) 0.0006(6)
C5' 0.0232(7) 0.0223(8) 0.0328(9) 0.0004(6) 0.0064(6) 0.0051(7)
F51' 0.0494(6) 0.0270(5) 0.0410(6) -0.0091(4) 0.0112(5) 0.0047(4)
C6' 0.0217(7) 0.0311(9) 0.0283(9) 0.0037(6) 0.0062(6) 0.0113(7)

loop_
_atom_type_symbol
_atom_type_description
_atom_type_scat_dispersion_real
_atom_type_scat_dispersion_imag
_atom_type_scat_source
C C 0.0033 0.0016 'International Tables Vol C Tables 4.2.6.8 and 6.1.1.4'
H H 0.0000 0.0000 'International Tables Vol C Tables 4.2.6.8 and 6.1.1.4'
F F 0.0171 0.0103 'International Tables Vol C Tables 4.2.6.8 and 6.1.1.4'
N N 0.0061 0.0033 'International Tables Vol C Tables 4.2.6.8 and 6.1.1.4'
O O 0.0106 0.0060 'International Tables Vol C Tables 4.2.6.8 and 6.1.1.4'

loop_
_geom_angle_atom_site_label_1
_geom_angle_atom_site_label_2
_geom_angle_atom_site_label_3
_geom_angle
C2 N1 C6 124.85(13)
C2 N1 H1 121.7(12)
C6 N1 H1 113.4(12)
N3 C2 N21 120.64(14)
N3 C2 N1 123.50(13)
N21 C2 N1 115.85(14)
C2 N21 H21A 120.5(13)
C2 N21 H21B 118.4(14)
H21A N21 H21B 121.0(19)
C2 N3 C4 112.26(12)
N3 C4 N9 127.04(13)
N3 C4 C5 128.03(14)
N9 C4 C5 104.91(13)
C4 C5 N7 111.46(13)
C4 C5 C6 118.99(13)
N7 C5 C6 129.50(13)
O61 C6 N1 120.80(14)
O61 C6 C5 126.83(14)
N1 C6 C5 112.33(12)
C8 N7 C5 103.93(12)
N7 C8 N9 113.38(13)
N7 C8 H8 123.3
N9 C8 H8 123.3
C8 N9 C4 106.31(12)
C8 N9 C91 123.38(12)
C4 N9 C91 130.10(12)
O92 C91 N9 110.74(11)
O92 C91 H91A 109.5
N9 C91 H91A 109.5
O92 C91 H91B 109.5
N9 C91 H91B 109.5
H91A C91 H91B 108.1
C91 O92 C93 112.19(11)
O92 C93 C94 109.22(13)
O92 C93 H93A 109.8
C94 C93 H93A 109.8
O92 C93 H93B 109.8
C94 C93 H93B 109.8
H93A C93 H93B 108.3
O95 C94 C93 113.83(14)
O95 C94 H94A 108.8
C93 C94 H94A 108.8
O95 C94 H94B 108.8
C93 C94 H94B 108.8
H94A C94 H94B 107.7
C94 O95 H95 109.5
C6' N1' C2' 122.69(15)
C6' N1' H1' 116.3(14)
C2' N1' H1' 121.0(14)
O21' C2' N3' 122.22(14)
O21' C2' N1' 119.44(15)
N3' C2' N1' 118.34(14)
C4' N3' C2' 120.48(14)
N41' C4' N3' 119.83(15)
N41' C4' C5' 120.39(15)
N3' C4' C5' 119.78(15)
C4' N41' H41A 119.3(15)
C4' N41' H41B 122.7(15)
H41A N41' H41B 118(2)
C6' C5' F51' 121.44(15)
C6' C5' C4' 120.64(15)
F51' C5' C4' 117.92(15)
C5' C6' N1' 118.05(15)
C5' C6' H6' 121.0
N1' C6' H6' 121.0

loop_
_geom_bond_atom_site_label_1
_geom_bond_atom_site_label_2
_geom_bond_distance
N1 C2 1.3751(19)
N1 C6 1.3888(19)
N1 H1 0.895(15)
C2 N3 1.3328(19)
C2 N21 1.335(2)
N21 H21A 0.88(2)
N21 H21B 0.87(2)
N3 C4 1.3583(19)
C4 N9 1.3783(19)
C4 C5 1.379(2)
C5 N7 1.3866(19)
C5 C6 1.411(2)
C6 O61 1.2418(18)
N7 C8 1.304(2)
C8 N9 1.3775(19)
C8 H8 0.9500
N9 C91 1.4533(19)
C91 O92 1.4049(17)
C91 H91A 0.9900
C91 H91B 0.9900
O92 C93 1.4393(18)
C93 C94 1.500(2)
C93 H93A 0.9900
C93 H93B 0.9900
C94 O95 1.419(2)
C94 H94A 0.9900
C94 H94B 0.9900
O95 H95 0.8400
N1' C6' 1.360(2)
N1' C2' 1.384(2)
N1' H1' 0.88(2)
C2' O21' 1.240(2)
C2' N3' 1.361(2)
N3' C4' 1.336(2)
C4' N41' 1.330(2)
C4' C5' 1.423(2)
N41' H41A 0.908(16)
N41' H41B 0.90(2)
C5' C6' 1.332(2)
C5' F51' 1.3643(19)
C6' H6' 0.9500

loop_
_geom_hbond_atom_site_label_D
_geom_hbond_atom_site_label_H
_geom_hbond_atom_site_label_A
_geom_hbond_site_symmetry_A
_geom_hbond_distance_DH
_geom_hbond_distance_HA
_geom_hbond_distance_DA
_geom_hbond_angle_DHA
N1 H1 N3' . 0.895(15) 2.002(15) 2.8964(18) 176.3(17)
N21 H21B N3 3_676 0.87(2) 2.20(2) 3.0698(19) 177(2)
N21 H21A O21' . 0.88(2) 2.05(2) 2.9317(19) 179.7(19)
O95 H95 N7 1_565 0.84 2.32 3.0663(18) 147.7
O95 H95 O61 1_565 0.84 2.47 3.1112(16) 133.5
N1' H1' O92 4_576 0.88(2) 2.22(2) 3.0246(18) 151.6(19)
N41' H41A O61 . 0.908(16) 1.878(16) 2.7844(18) 175(2)

loop_
_geom_torsion_atom_site_label_1
_geom_torsion_atom_site_label_2
_geom_torsion_atom_site_label_3
_geom_torsion_atom_site_label_4
_geom_torsion
C6 N1 C2 N3 -1.9(2)
C6 N1 C2 N21 176.72(13)
N21 C2 N3 C4 -177.76(13)
N1 C2 N3 C4 0.79(19)
C2 N3 C4 N9 178.48(13)
C2 N3 C4 C5 -0.2(2)
N3 C4 C5 N7 178.21(12)
N9 C4 C5 N7 -0.67(15)
N3 C4 C5 C6 0.5(2)
N9 C4 C5 C6 -178.37(12)
C2 N1 C6 O61 -176.19(13)
C2 N1 C6 C5 2.03(19)
C4 C5 C6 O61 176.76(13)
N7 C5 C6 O61 -0.5(2)
C4 C5 C6 N1 -1.33(18)
N7 C5 C6 N1 -178.55(13)
C4 C5 N7 C8 0.36(15)
C6 C5 N7 C8 177.75(14)
C5 N7 C8 N9 0.11(15)
N7 C8 N9 C4 -0.53(16)
N7 C8 N9 C91 -175.70(12)
N3 C4 N9 C8 -178.21(13)
C5 C4 N9 C8 0.70(14)
N3 C4 N9 C91 -3.5(2)
C5 C4 N9 C91 175.42(13)
C8 N9 C91 O92 73.11(16)
C4 N9 C91 O92 -100.82(16)
N9 C91 O92 C93 77.46(15)
C91 O92 C93 C94 -171.75(13)
O92 C93 C94 O95 -63.25(18)
C6' N1' C2' O21' -179.03(13)
C6' N1' C2' N3' 0.5(2)
O21' C2' N3' C4' 179.74(13)
N1' C2' N3' C4' 0.2(2)
C2' N3' C4' N41' 178.75(13)
C2' N3' C4' C5' -1.0(2)
N41' C4' C5' C6' -178.61(14)
N3' C4' C5' C6' 1.2(2)
N41' C4' C5' F51' 1.3(2)
N3' C4' C5' F51' -178.90(12)
F51' C5' C6' N1' 179.60(12)
C4' C5' C6' N1' -0.5(2)
C2' N1' C6' C5' -0.4(2)

loop_
_cod_related_entry_id
_cod_related_entry_database
_cod_related_entry_code
1 ChemSpider 30654568
